data_4029105
loop_
_publ_author_name
'Li, Tian-Ren'
'Duan, Shu-Wen'
'Ding, Wei'
'Liu, Yi-Yin'
'Chen, Jia-Rong'
'Lu, Liang-Qiu'
'Xiao, Wen-Jing'

_publ_section_title
;
 Synthesis of CF3-Containing 3,3'-Cyclopropyl Spirooxindoles by Sequential
 [3 + 2] Cycloaddition/Ring Contraction of Ylideneoxindoles with
 2,2,2-Trifluorodiazoethane.
;
_journal_issue 5
_journal_name_full 'The Journal of organic chemistry'
_journal_page_first 2296
_journal_page_last 2302
_journal_paper_doi 10.1021/jo500019a
_journal_volume 79
_journal_year 2014
_chemical_formula_sum 'C16 H16 F3 N O4'
_chemical_formula_weight 343.30
_chemical_name_systematic
; 
 ? 
;
_space_group_IT_number 2
_symmetry_cell_setting triclinic
_symmetry_space_group_name_Hall '-P 1'
_symmetry_space_group_name_H-M 'P -1'
_atom_sites_solution_hydrogens geom
_atom_sites_solution_primary direct
_atom_sites_solution_secondary difmap
_audit_creation_method SHELXL-97
_cell_angle_alpha 104.995(4)
_cell_angle_beta 102.974(4)
_cell_angle_gamma 93.465(4)
_cell_formula_units_Z 2
_cell_length_a 6.9009(17)
_cell_length_b 10.396(3)
_cell_length_c 11.162(3)
_cell_measurement_reflns_used 3248
_cell_measurement_temperature 100(2)
_cell_measurement_theta_max 31.56
_cell_measurement_theta_min 2.40
_cell_volume 747.8(3)
_computing_cell_refinement 'Bruker SAINT'
_computing_data_collection 'Bruker APEX2'
_computing_data_reduction 'Bruker SAINT'
_computing_molecular_graphics 'Bruker SHELXTL'
_computing_publication_material 'Bruker SHELXTL'
_computing_structure_refinement 'SHELXL-97 (Sheldrick, 1997)'
_computing_structure_solution 'SHELXS-97 (Sheldrick, 1990)'
_diffrn_ambient_temperature 100(2)
_diffrn_measured_fraction_theta_full 0.979
_diffrn_measured_fraction_theta_max 0.979
_diffrn_measurement_device_type 'Bruker APEX-II CCD'
_diffrn_measurement_method '\f and \w scans'
_diffrn_radiation_monochromator graphite
_diffrn_radiation_source 'fine-focus sealed tube'
_diffrn_radiation_type MoK\a
_diffrn_radiation_wavelength 0.71073
_diffrn_reflns_av_R_equivalents 0.0221
_diffrn_reflns_av_sigmaI/netI 0.0371
_diffrn_reflns_limit_h_max 8
_diffrn_reflns_limit_h_min -8
_diffrn_reflns_limit_k_max 11
_diffrn_reflns_limit_k_min -12
_diffrn_reflns_limit_l_max 13
_diffrn_reflns_limit_l_min -12
_diffrn_reflns_number 4447
_diffrn_reflns_theta_full 25.01
_diffrn_reflns_theta_max 25.01
_diffrn_reflns_theta_min 1.95
_diffrn_standards_number 0
_exptl_absorpt_coefficient_mu 0.133
_exptl_absorpt_correction_T_max 0.9868
_exptl_absorpt_correction_T_min 0.9803
_exptl_absorpt_correction_type none
_exptl_crystal_density_diffrn 1.525
_exptl_crystal_density_method 'not measured'
_exptl_crystal_F_000 356
_exptl_crystal_size_max 0.15
_exptl_crystal_size_mid 0.12
_exptl_crystal_size_min 0.10
_refine_diff_density_max 0.381
_refine_diff_density_min -0.433
_refine_diff_density_rms 0.126
_refine_ls_extinction_method none
_refine_ls_goodness_of_fit_ref 1.091
_refine_ls_hydrogen_treatment mixed
_refine_ls_matrix_type full
_refine_ls_number_parameters 220
_refine_ls_number_reflns 2585
_refine_ls_number_restraints 0
_refine_ls_restrained_S_all 1.091
_refine_ls_R_factor_all 0.0610
_refine_ls_R_factor_gt 0.0505
_refine_ls_shift/su_max 0.000
_refine_ls_shift/su_mean 0.000
_refine_ls_structure_factor_coef Fsqd
_refine_ls_weighting_details 'calc w=1/[\s^2^(Fo^2^)+(0.1261P)^2^+0.2620P] where P=(Fo^2^+2Fc^2^)/3'
_refine_ls_weighting_scheme calc
_refine_ls_wR_factor_gt 0.1463
_refine_ls_wR_factor_ref 0.1797
_reflns_number_gt 2148
_reflns_number_total 2585
_reflns_threshold_expression >2sigma(I)
_cod_data_source_file jo500019a_si_001.cif
_cod_data_source_block e:\130705a\work\mo_130705a_0m
_cod_depositor_comments
;
The following automatic conversions were performed:

'_symmetry_cell_setting' value 'Triclinic' changed to 'triclinic'
according to
/usr/data/users/saulius/crontab/automatic-downloads/current/ACS/lib/dictionaries/cif_core.dic
dictionary named 'cif_core.dic' version 2.4.2 from 2011-04-26.

Automatic conversion script
Id: cif_fix_values 2281 2013-09-26 08:29:07Z andrius 
;
_cod_original_cell_volume 747.7(3)
_cod_original_sg_symbol_H-M P-1
_cod_database_code 4029105

loop_
_symmetry_equiv_pos_as_xyz
'x, y, z'
'-x, -y, -z'

loop_
_atom_site_label
_atom_site_type_symbol
_atom_site_fract_x
_atom_site_fract_y
_atom_site_fract_z
_atom_site_U_iso_or_equiv
_atom_site_adp_type
_atom_site_occupancy
_atom_site_symmetry_multiplicity
_atom_site_calc_flag
_atom_site_refinement_flags
C1 C 0.7901(4) 0.3920(2) 0.8402(2) 0.0212(6) Uani 1 1 d .
H1A H 0.9124 0.4563 0.8696 0.032 Uiso 1 1 calc R
H1B H 0.7987 0.3300 0.8935 0.032 Uiso 1 1 calc R
H1C H 0.6738 0.4406 0.8470 0.032 Uiso 1 1 calc R
C2 C 0.7585(3) 0.3891(2) 0.6213(2) 0.0156(5) Uani 1 1 d .
C3 C 0.7346(3) 0.3098(2) 0.4950(2) 0.0155(5) Uani 1 1 d .
H3 H 0.7242 0.2147 0.4757 0.019 Uiso 1 1 calc R
C4 C 0.7723(3) 0.5275(2) 0.6503(2) 0.0171(5) Uani 1 1 d .
H4 H 0.7882 0.5794 0.7363 0.020 Uiso 1 1 calc R
C5 C 0.7628(3) 0.5913(2) 0.5534(2) 0.0171(5) Uani 1 1 d .
H5 H 0.7714 0.6863 0.5724 0.021 Uiso 1 1 calc R
C6 C 0.7406(3) 0.5133(2) 0.4302(2) 0.0152(5) Uani 1 1 d .
C7 C 0.7264(3) 0.3723(2) 0.4003(2) 0.0148(5) Uani 1 1 d .
C8 C 0.7034(3) 0.3236(2) 0.2599(2) 0.0150(5) Uani 1 1 d .
C9 C 0.7194(3) 0.4483(2) 0.2144(2) 0.0164(5) Uani 1 1 d .
C10 C 0.7463(4) 0.6931(2) 0.3157(2) 0.0197(5) Uani 1 1 d .
H10A H 0.7340 0.6966 0.2274 0.029 Uiso 1 1 calc R
H10B H 0.8765 0.7403 0.3695 0.029 Uiso 1 1 calc R
H10C H 0.6388 0.7364 0.3482 0.029 Uiso 1 1 calc R
C11 C 0.5610(3) 0.2000(2) 0.1736(2) 0.0170(5) Uani 1 1 d .
H11 H 0.5089 0.1438 0.2227 0.020 Uiso 1 1 calc R
C12 C 0.7814(3) 0.2005(2) 0.1852(2) 0.0178(5) Uani 1 1 d .
H12 H 0.8269 0.2119 0.1092 0.021 Uiso 1 1 calc R
C13 C 0.4175(4) 0.1925(2) 0.0499(2) 0.0190(5) Uani 1 1 d .
C14 C 0.8811(3) 0.1030(2) 0.2463(2) 0.0179(5) Uani 1 1 d .
C15 C 1.1530(4) -0.0268(2) 0.2495(2) 0.0214(6) Uani 1 1 d .
H15A H 1.2385 -0.0600 0.1906 0.026 Uiso 1 1 calc R
H15B H 1.0498 -0.1016 0.2400 0.026 Uiso 1 1 calc R
C16 C 1.2796(4) 0.0166(3) 0.3850(3) 0.0279(6) Uani 1 1 d .
H16A H 1.3740 0.0957 0.3967 0.042 Uiso 1 1 calc R
H16B H 1.3543 -0.0566 0.4025 0.042 Uiso 1 1 calc R
H16C H 1.1931 0.0387 0.4442 0.042 Uiso 1 1 calc R
F1 F 0.2977(2) 0.07522(14) 0.00907(14) 0.0258(4) Uani 1 1 d .
F2 F 0.5027(2) 0.19820(15) -0.04526(13) 0.0266(4) Uani 1 1 d .
F3 F 0.2955(2) 0.28862(15) 0.05849(14) 0.0295(4) Uani 1 1 d .
N1 N 0.7309(3) 0.55493(19) 0.31867(19) 0.0156(5) Uani 1 1 d .
O1 O 0.7685(3) 0.31803(16) 0.70966(15) 0.0191(4) Uani 1 1 d .
O2 O 0.7229(3) 0.45269(17) 0.10772(16) 0.0214(4) Uani 1 1 d .
O3 O 0.8122(3) 0.04473(17) 0.31091(17) 0.0225(4) Uani 1 1 d .
O4 O 1.0551(2) 0.08352(16) 0.21415(17) 0.0197(4) Uani 1 1 d .

loop_
_atom_site_aniso_label
_atom_site_aniso_U_11
_atom_site_aniso_U_22
_atom_site_aniso_U_33
_atom_site_aniso_U_23
_atom_site_aniso_U_13
_atom_site_aniso_U_12
C1 0.0274(13) 0.0233(13) 0.0118(12) 0.0011(10) 0.0078(10) 0.0007(10)
C2 0.0137(11) 0.0210(12) 0.0143(12) 0.0075(10) 0.0045(9) 0.0032(9)
C3 0.0149(11) 0.0150(11) 0.0163(12) 0.0015(9) 0.0068(9) 0.0019(8)
C4 0.0157(11) 0.0193(12) 0.0126(11) -0.0027(9) 0.0051(9) -0.0001(9)
C5 0.0134(11) 0.0166(12) 0.0185(12) -0.0010(9) 0.0053(9) 0.0013(8)
C6 0.0122(10) 0.0195(12) 0.0137(12) 0.0039(9) 0.0041(9) 0.0017(8)
C7 0.0123(11) 0.0178(12) 0.0146(12) 0.0028(9) 0.0062(9) 0.0009(8)
C8 0.0156(11) 0.0148(11) 0.0126(12) -0.0012(9) 0.0050(9) 0.0014(9)
C9 0.0133(11) 0.0194(12) 0.0148(12) 0.0019(9) 0.0039(9) 0.0005(9)
C10 0.0206(12) 0.0175(12) 0.0217(13) 0.0051(10) 0.0076(10) 0.0019(9)
C11 0.0183(11) 0.0149(12) 0.0162(12) 0.0018(9) 0.0051(9) -0.0001(9)
C12 0.0203(12) 0.0182(12) 0.0152(12) 0.0019(9) 0.0082(9) 0.0030(9)
C13 0.0228(12) 0.0154(12) 0.0168(12) -0.0007(9) 0.0070(10) 0.0026(9)
C14 0.0225(12) 0.0144(11) 0.0150(12) -0.0001(9) 0.0059(10) 0.0017(9)
C15 0.0211(12) 0.0166(12) 0.0275(14) 0.0064(10) 0.0070(10) 0.0057(9)
C16 0.0291(14) 0.0223(13) 0.0299(15) 0.0074(11) 0.0028(11) 0.0027(10)
F1 0.0265(8) 0.0244(8) 0.0200(8) 0.0000(6) 0.0021(6) -0.0042(6)
F2 0.0285(8) 0.0363(9) 0.0141(8) 0.0066(6) 0.0054(6) 0.0005(6)
F3 0.0346(9) 0.0278(9) 0.0214(8) 0.0011(6) 0.0011(7) 0.0149(7)
N1 0.0181(10) 0.0155(10) 0.0149(10) 0.0053(8) 0.0057(8) 0.0032(7)
O1 0.0282(9) 0.0184(9) 0.0122(9) 0.0027(7) 0.0094(7) 0.0037(7)
O2 0.0292(9) 0.0224(9) 0.0149(9) 0.0057(7) 0.0096(7) 0.0025(7)
O3 0.0281(9) 0.0222(9) 0.0214(9) 0.0078(7) 0.0116(8) 0.0064(7)
O4 0.0218(9) 0.0163(8) 0.0227(9) 0.0057(7) 0.0085(7) 0.0041(6)

loop_
_atom_type_symbol
_atom_type_description
_atom_type_scat_dispersion_real
_atom_type_scat_dispersion_imag
_atom_type_scat_source
C C 0.0033 0.0016 'International Tables Vol C Tables 4.2.6.8 and 6.1.1.4'
H H 0.0000 0.0000 'International Tables Vol C Tables 4.2.6.8 and 6.1.1.4'
N N 0.0061 0.0033 'International Tables Vol C Tables 4.2.6.8 and 6.1.1.4'
O O 0.0106 0.0060 'International Tables Vol C Tables 4.2.6.8 and 6.1.1.4'
F F 0.0171 0.0103 'International Tables Vol C Tables 4.2.6.8 and 6.1.1.4'

loop_
_geom_angle_atom_site_label_1
_geom_angle_atom_site_label_2
_geom_angle_atom_site_label_3
_geom_angle
O1 C1 H1A 109.5
O1 C1 H1B 109.5
H1A C1 H1B 109.5
O1 C1 H1C 109.5
H1A C1 H1C 109.5
H1B C1 H1C 109.5
O1 C2 C4 124.4(2)
O1 C2 C3 114.5(2)
C4 C2 C3 121.1(2)
C7 C3 C2 118.7(2)
C7 C3 H3 120.7
C2 C3 H3 120.7
C2 C4 C5 120.2(2)
C2 C4 H4 119.9
C5 C4 H4 119.9
C6 C5 C4 118.4(2)
C6 C5 H5 120.8
C4 C5 H5 120.8
C5 C6 C7 121.5(2)
C5 C6 N1 128.4(2)
C7 C6 N1 110.1(2)
C3 C7 C6 120.1(2)
C3 C7 C8 133.8(2)
C6 C7 C8 106.1(2)
C7 C8 C9 105.92(18)
C7 C8 C11 123.40(19)
C9 C8 C11 119.3(2)
C7 C8 C12 128.1(2)
C9 C8 C12 115.88(19)
C11 C8 C12 58.58(14)
O2 C9 N1 126.9(2)
O2 C9 C8 127.0(2)
N1 C9 C8 106.1(2)
N1 C10 H10A 109.5
N1 C10 H10B 109.5
H10A C10 H10B 109.5
N1 C10 H10C 109.5
H10A C10 H10C 109.5
H10B C10 H10C 109.5
C13 C11 C12 121.8(2)
C13 C11 C8 125.7(2)
C12 C11 C8 61.01(14)
C13 C11 H11 112.9
C12 C11 H11 112.9
C8 C11 H11 112.9
C14 C12 C11 116.9(2)
C14 C12 C8 123.0(2)
C11 C12 C8 60.40(14)
C14 C12 H12 115.1
C11 C12 H12 115.1
C8 C12 H12 115.1
F2 C13 F1 105.96(18)
F2 C13 F3 106.5(2)
F1 C13 F3 106.07(19)
F2 C13 C11 114.7(2)
F1 C13 C11 109.4(2)
F3 C13 C11 113.53(19)
O3 C14 O4 124.6(2)
O3 C14 C12 125.2(2)
O4 C14 C12 110.1(2)
O4 C15 C16 111.6(2)
O4 C15 H15A 109.3
C16 C15 H15A 109.3
O4 C15 H15B 109.3
C16 C15 H15B 109.3
H15A C15 H15B 108.0
C15 C16 H16A 109.5
C15 C16 H16B 109.5
H16A C16 H16B 109.5
C15 C16 H16C 109.5
H16A C16 H16C 109.5
H16B C16 H16C 109.5
C9 N1 C6 111.50(19)
C9 N1 C10 123.8(2)
C6 N1 C10 124.58(19)
C2 O1 C1 117.63(18)
C14 O4 C15 115.93(18)

loop_
_geom_bond_atom_site_label_1
_geom_bond_atom_site_label_2
_geom_bond_distance
C1 O1 1.430(3)
C1 H1A 0.9800
C1 H1B 0.9800
C1 H1C 0.9800
C2 O1 1.370(3)
C2 C4 1.382(3)
C2 C3 1.404(3)
C3 C7 1.370(3)
C3 H3 0.9500
C4 C5 1.400(3)
C4 H4 0.9500
C5 C6 1.373(3)
C5 H5 0.9500
C6 C7 1.409(3)
C6 N1 1.409(3)
C7 C8 1.485(3)
C8 C9 1.517(3)
C8 C11 1.525(3)
C8 C12 1.534(3)
C9 O2 1.208(3)
C9 N1 1.368(3)
C10 N1 1.444(3)
C10 H10A 0.9800
C10 H10B 0.9800
C10 H10C 0.9800
C11 C13 1.488(3)
C11 C12 1.497(3)
C11 H11 1.0000
C12 C14 1.483(3)
C12 H12 1.0000
C13 F2 1.336(3)
C13 F1 1.341(3)
C13 F3 1.343(3)
C14 O3 1.208(3)
C14 O4 1.340(3)
C15 O4 1.461(3)
C15 C16 1.504(4)
C15 H15A 0.9900
C15 H15B 0.9900
C16 H16A 0.9800
C16 H16B 0.9800
C16 H16C 0.9800

loop_
_geom_torsion_atom_site_label_1
_geom_torsion_atom_site_label_2
_geom_torsion_atom_site_label_3
_geom_torsion_atom_site_label_4
_geom_torsion
O1 C2 C3 C7 -178.92(18)
C4 C2 C3 C7 0.5(3)
O1 C2 C4 C5 179.24(19)
C3 C2 C4 C5 -0.1(3)
C2 C4 C5 C6 -0.3(3)
C4 C5 C6 C7 0.3(3)
C4 C5 C6 N1 -178.8(2)
C2 C3 C7 C6 -0.5(3)
C2 C3 C7 C8 179.8(2)
C5 C6 C7 C3 0.1(3)
N1 C6 C7 C3 179.34(19)
C5 C6 C7 C8 179.8(2)
N1 C6 C7 C8 -0.9(2)
C3 C7 C8 C9 -176.6(2)
C6 C7 C8 C9 3.6(2)
C3 C7 C8 C11 40.4(4)
C6 C7 C8 C11 -139.3(2)
C3 C7 C8 C12 -33.5(4)
C6 C7 C8 C12 146.8(2)
C7 C8 C9 O2 174.3(2)
C11 C8 C9 O2 -40.9(3)
C12 C8 C9 O2 26.0(3)
C7 C8 C9 N1 -5.2(2)
C11 C8 C9 N1 139.6(2)
C12 C8 C9 N1 -153.49(19)
C7 C8 C11 C13 132.4(2)
C9 C8 C11 C13 -6.0(3)
C12 C8 C11 C13 -110.1(3)
C7 C8 C11 C12 -117.6(2)
C9 C8 C11 C12 104.1(2)
C13 C11 C12 C14 -129.3(2)
C8 C11 C12 C14 114.5(2)
C13 C11 C12 C8 116.2(3)
C7 C8 C12 C14 5.4(4)
C9 C8 C12 C14 145.5(2)
C11 C8 C12 C14 -104.6(2)
C7 C8 C12 C11 109.9(3)
C9 C8 C12 C11 -110.0(2)
C12 C11 C13 F2 -5.6(3)
C8 C11 C13 F2 69.6(3)
C12 C11 C13 F1 113.3(2)
C8 C11 C13 F1 -171.5(2)
C12 C11 C13 F3 -128.4(2)
C8 C11 C13 F3 -53.3(3)
C11 C12 C14 O3 -16.8(3)
C8 C12 C14 O3 53.9(3)
C11 C12 C14 O4 160.12(19)
C8 C12 C14 O4 -129.2(2)
O2 C9 N1 C6 -174.7(2)
C8 C9 N1 C6 4.8(2)
O2 C9 N1 C10 1.0(4)
C8 C9 N1 C10 -179.47(19)
C5 C6 N1 C9 176.6(2)
C7 C6 N1 C9 -2.6(3)
C5 C6 N1 C10 0.9(4)
C7 C6 N1 C10 -178.30(19)
C4 C2 O1 C1 1.5(3)
C3 C2 O1 C1 -179.13(18)
O3 C14 O4 C15 7.0(3)
C12 C14 O4 C15 -169.95(19)
C16 C15 O4 C14 -85.0(2)
